data_1524477
loop_
_publ_author_name
'Gurewitz, E.'
'Makovsky, J.'
'Shaked, H.'

_publ_section_title
;
 Neutron diffraction study of the magnetic structure of K Fe Cl3
;
_journal_name_full
;
Physical Review, Serie 3. B - Solid State (1,1970-17,1977)
;
_journal_page_first 1071
_journal_page_last 1076
_journal_volume 9
_journal_year 1974
_chemical_compound_source Synthetic
_chemical_formula_sum 'Cl3 Fe K'
_chemical_name_mineral Javorieite
_chemical_name_systematic 'K Fe Cl3'
_space_group_IT_number 62
_symmetry_space_group_name_Hall '-P 2ac 2n'
_symmetry_space_group_name_H-M 'P n m a'
_cell_angle_alpha 90
_cell_angle_beta 90
_cell_angle_gamma 90
_cell_formula_units_Z 4
_cell_length_a 8.715
_cell_length_b 3.845
_cell_length_c 14.15
_cell_volume 474.155
_citation_journal_id_ASTM PLRBAQ
_database_code_amcsd 0020629
_exptl_crystal_density_diffrn 2.820
_cod_data_source_file Gurewitz_PLRBAQ_1974_583.cif
_cod_data_source_block Cl3Fe1K1
_cod_original_cell_volume 474.1548
_cod_original_formula_sum 'Cl3 Fe1 K1'
_cod_database_code 1524477

loop_
_space_group_symop_operation_xyz
x,y,z
-x+1/2,-y,z+1/2
x+1/2,-y+1/2,-z+1/2
-x,y+1/2,-z
-x,-y,-z
x-1/2,y,-z-1/2
-x-1/2,y-1/2,z-1/2
x,-y-1/2,z

loop_
_atom_site_label
_atom_site_type_symbol
_atom_site_fract_x
_atom_site_fract_y
_atom_site_fract_z
_atom_site_occupancy
_atom_site_U_iso_or_equiv
Cl3 Cl-1 0.015 0.25 0.898 1 0.0
Cl1 Cl-1 0.267 0.25 0.208 1 0.0
Cl2 Cl-1 0.162 0.25 0.493 1 0.0
Fe1 Fe+2 0.168 0.25 0.053 1 0.0
K1 K+1 0.424 0.25 0.818 1 0.0

loop_
_cod_related_entry_id
_cod_related_entry_database
_cod_related_entry_code
1 AMCSD 0020629
